data_7223687
loop_
_publ_author_name
'Poll, W.'
'Lohmeyer, M.'
'Mootz, D.'

_publ_section_title
;
 Zum System Wasser-Fluorwasserstoff: Phasenverhalten und Kristallstruktur
 von 2D2O3DF, einer deuterierten Verbindung ohne protoniertes Analogon
;
_journal_name_full
;
Zeitschrift fuer Naturforschung, Teil B. Anorganische Chemie, Organische 
Chemie (42,1987-)
;
_journal_page_first 1359
_journal_page_last 1364
_journal_volume 44
_journal_year 1989
_chemical_formula_sum 'D7 F3 O2'
_chemical_name_systematic '(D2 O)2 (D F)3'
_space_group_IT_number 167
_symmetry_space_group_name_Hall '-R 3 2"c'
_symmetry_space_group_name_H-M 'R -3 c :H'
_cell_angle_alpha 90
_cell_angle_beta 90
_cell_angle_gamma 120
_cell_formula_units_Z 6
_cell_length_a 7.699
_cell_length_b 7.699
_cell_length_c 12.421
_cell_volume 637.611
_citation_journal_id_ASTM ZNBSEN
_cod_data_source_file Poll_ZNBSEN_1989_1982.cif
_cod_data_source_block D7F3O2
_cod_database_code 7223687

loop_
_symmetry_equiv_pos_as_xyz
x,y,z
-y,x-y,z
-x+y,-x,z
y,x,-z+1/2
-x,-x+y,-z+1/2
x-y,-y,-z+1/2
-x,-y,-z
y,-x+y,-z
x-y,x,-z
-y,-x,z-1/2
x,x-y,z-1/2
-x+y,y,z-1/2
x+2/3,y+1/3,z+1/3
-y+2/3,x-y+1/3,z+1/3
-x+y+2/3,-x+1/3,z+1/3
y+2/3,x+1/3,-z+5/6
-x+2/3,-x+y+1/3,-z+5/6
x-y+2/3,-y+1/3,-z+5/6
-x+2/3,-y+1/3,-z+1/3
y+2/3,-x+y+1/3,-z+1/3
x-y+2/3,x+1/3,-z+1/3
-y+2/3,-x+1/3,z-1/6
x+2/3,x-y+1/3,z-1/6
-x+y+2/3,y+1/3,z-1/6
x+1/3,y+2/3,z+2/3
-y+1/3,x-y+2/3,z+2/3
-x+y+1/3,-x+2/3,z+2/3
y+1/3,x+2/3,-z+7/6
-x+1/3,-x+y+2/3,-z+7/6
x-y+1/3,-y+2/3,-z+7/6
-x+1/3,-y+2/3,-z+2/3
y+1/3,-x+y+2/3,-z+2/3
x-y+1/3,x+2/3,-z+2/3
-y+1/3,-x+2/3,z+1/6
x+1/3,x-y+2/3,z+1/6
-x+y+1/3,y+2/3,z+1/6

loop_
_atom_site_label
_atom_site_type_symbol
_atom_site_fract_x
_atom_site_fract_y
_atom_site_fract_z
_atom_site_occupancy
_atom_site_U_iso_or_equiv
D1 D+1 0.086 0.096 0.122 0.5 0.0
O1 O-2 0 0 0.13974 1 0.0
F1 F-1 0.31507 0.3333 0.0833 1 0.0
D3 D+1 0.205 0.219 0.101 0.5 0.0
D2 D+1 0 0 0.212 0.5 0.0
